data_2206025
loop_
_publ_author_name
'Babai, Arash'
'Mudring, Anja'

_publ_section_title
;
 1-Ethyl-2,3-dimethylimidazolium bromide monohydrate
;
_journal_issue 6
_journal_name_full 'Acta Crystallographica Section E'
_journal_page_first o1534
_journal_page_last o1535
_journal_paper_doi 10.1107/S1600536805012948
_journal_volume 61
_journal_year 2005
_chemical_formula_moiety 'C7 H13 N2 +, Br -, H2 O'
_chemical_formula_sum 'C7 H15 Br N2 O'
_chemical_formula_weight 223.12
_chemical_name_common 1-Ethyl-2,3-dimethylimidazoliumbromide*H~2~O
_chemical_name_systematic
;
1-Ethyl-2,3-dimethylimidazolium bromide monohydrate
;
_space_group_IT_number 14
_symmetry_cell_setting monoclinic
_symmetry_space_group_name_Hall '-P 2yn'
_symmetry_space_group_name_H-M 'P 1 21/n 1'
_atom_sites_solution_hydrogens geom
_atom_sites_solution_primary direct
_atom_sites_solution_secondary difmap
_audit_creation_method SHELXL-97
_cell_angle_alpha 90.00
_cell_angle_beta 100.37(3)
_cell_angle_gamma 90.00
_cell_formula_units_Z 4
_cell_length_a 7.388(2)
_cell_length_b 9.2652(15)
_cell_length_c 15.117(4)
_cell_measurement_reflns_used 1493
_cell_measurement_temperature 293(2)
_cell_measurement_theta_max 23.15
_cell_measurement_theta_min 0
_cell_volume 1017.9(4)
_computing_cell_refinement 'IPDS-1 Software'
_computing_data_collection 'IPDS-1 Software (Stoe & Cie, 1996)'
_computing_data_reduction 'IPDS-1 Software'
_computing_molecular_graphics 'X-SEED (Barbour, 2001)'
_computing_publication_material SHELXL97
_computing_structure_refinement 'SHELXL97 (Sheldrick, 1997)'
_computing_structure_solution 'SHELXS97 (Sheldrick, 1997)'
_diffrn_ambient_temperature 293(2)
_diffrn_detector_area_resol_mean 'not measured'
_diffrn_measured_fraction_theta_full 0.987
_diffrn_measured_fraction_theta_max 0.987
_diffrn_measurement_device_type 'Stoe IPDS-I'
_diffrn_measurement_method 'phi scan'
_diffrn_radiation_monochromator graphite
_diffrn_radiation_source 'fine-focus sealed tube'
_diffrn_radiation_type MoK\a
_diffrn_radiation_wavelength 0.71073
_diffrn_reflns_av_R_equivalents 0.0781
_diffrn_reflns_av_sigmaI/netI 0.0515
_diffrn_reflns_limit_h_max 9
_diffrn_reflns_limit_h_min -9
_diffrn_reflns_limit_k_max 12
_diffrn_reflns_limit_k_min -12
_diffrn_reflns_limit_l_max 19
_diffrn_reflns_limit_l_min -19
_diffrn_reflns_number 11811
_diffrn_reflns_theta_full 28.10
_diffrn_reflns_theta_max 28.10
_diffrn_reflns_theta_min 2.59
_diffrn_standards_decay_% 0
_diffrn_standards_interval_count 0
_diffrn_standards_interval_time 0
_diffrn_standards_number 0
_exptl_absorpt_coefficient_mu 3.993
_exptl_absorpt_correction_T_max 0.455
_exptl_absorpt_correction_T_min 0.251
_exptl_absorpt_correction_type numerical
_exptl_absorpt_process_details '[X-RED (Stoe & Cie, 2002) and X-SHAPE (Stoe & Cie, 1999)]'
_exptl_crystal_colour colorless
_exptl_crystal_density_diffrn 1.456
_exptl_crystal_density_meas ?
_exptl_crystal_density_method .
_exptl_crystal_description shapeless
_exptl_crystal_F_000 456
_exptl_crystal_size_max 0.5
_exptl_crystal_size_mid 0.3
_exptl_crystal_size_min 0.2
_refine_diff_density_max 0.481
_refine_diff_density_min -0.316
_refine_ls_extinction_method none
_refine_ls_goodness_of_fit_ref 1.046
_refine_ls_hydrogen_treatment constr
_refine_ls_matrix_type full
_refine_ls_number_parameters 103
_refine_ls_number_reflns 2454
_refine_ls_number_restraints 0
_refine_ls_restrained_S_all 1.046
_refine_ls_R_factor_all 0.0893
_refine_ls_R_factor_gt 0.0541
_refine_ls_shift/su_max 0.000
_refine_ls_shift/su_mean 0.000
_refine_ls_structure_factor_coef Fsqd
_refine_ls_weighting_details 'calc w = 1/[\s^2^(Fo^2^)+(0.099P)^2^] where P = (Fo^2^+2Fc^2^)/3'
_refine_ls_weighting_scheme calc
_refine_ls_wR_factor_gt 0.1477
_refine_ls_wR_factor_ref 0.1681
_reflns_number_gt 1550
_reflns_number_total 2454
_reflns_threshold_expression I>2\s(I)
_cod_data_source_file nc6030.cif
_cod_data_source_block I
_cod_depositor_comments
;
The following automatic conversions were performed:

'_chemical_melting_point' value 'not measured' was changed to '?' -
the value is undefined or not given.

Automatic conversion script
Id: cif_fix_values 1646 2011-03-28 12:23:43Z adriana 

The following automatic conversions were performed:

'_chemical_melting_point' value 'not measured' was changed to '?' -
the value is undefined or not given.

Automatic conversion script
Id: cif_fix_values 1715 2011-07-08 13:25:40Z adriana 
;
_cod_original_sg_symbol_H-M 'P 21/n'
_cod_database_code 2206025

loop_
_symmetry_equiv_pos_as_xyz
'x, y, z'
'-x+1/2, y+1/2, -z+1/2'
'-x, -y, -z'
'x-1/2, -y-1/2, z-1/2'

loop_
_atom_site_label
_atom_site_fract_x
_atom_site_fract_y
_atom_site_fract_z
_atom_site_U_iso_or_equiv
_atom_site_adp_type
_atom_site_calc_flag
_atom_site_refinement_flags
_atom_site_occupancy
_atom_site_type_symbol
N1 -0.1176(5) 0.6340(4) 0.0891(2) 0.0395(7) Uani d . 1 N
N3 -0.1079(5) 0.4236(4) 0.1491(3) 0.0423(8) Uani d . 1 N
C2 -0.0063(6) 0.5296(4) 0.1246(3) 0.0375(8) Uani d . 1 C
C4 -0.2917(6) 0.4638(5) 0.1298(3) 0.0497(11) Uani d . 1 C
H4 -0.3933 0.4083 0.1411 0.060 Uiso calc R 1 H
C5 -0.2997(6) 0.5935(5) 0.0926(4) 0.0500(11) Uani d . 1 C
H5 -0.4075 0.6486 0.0722 0.060 Uiso calc R 1 H
C6 -0.0690(7) 0.7749(5) 0.0555(3) 0.0469(10) Uani d . 1 C
H6A -0.1637 0.8031 0.0034 0.056 Uiso calc R 1 H
H6B 0.0500 0.7666 0.0346 0.056 Uiso calc R 1 H
C7 -0.0544(10) 0.8899(5) 0.1260(5) 0.0692(16) Uani d . 1 C
H7A -0.0214 0.9817 0.1009 0.104 Uiso calc R 1 H
H7B 0.0406 0.8632 0.1774 0.104 Uiso calc R 1 H
H7C -0.1729 0.9001 0.1459 0.104 Uiso calc R 1 H
C8 -0.0401(7) 0.2914(5) 0.1977(4) 0.0559(12) Uani d . 1 C
H8A -0.1449 0.2319 0.2069 0.084 Uiso calc R 1 H
H8B 0.0336 0.3169 0.2561 0.084 Uiso calc R 1 H
H8C 0.0360 0.2371 0.1625 0.084 Uiso calc R 1 H
C9 0.1973(6) 0.5293(5) 0.1358(3) 0.0496(11) Uani d . 1 C
H9A 0.2365 0.6033 0.0969 0.074 Uiso calc R 1 H
H9B 0.2393 0.4344 0.1192 0.074 Uiso calc R 1 H
H9C 0.2507 0.5501 0.1986 0.074 Uiso calc R 1 H
Br1 0.06073(8) 0.63194(6) 0.34915(4) 0.0590(2) Uani d . 1 Br
O1 0.3656(6) 0.8309(4) 0.0284(3) 0.0654(10) Uani d . 1 O
H1 0.3837 0.9011 0.0619 0.098 Uiso d R 1 H
H2 0.3920 0.8502 -0.0206 0.098 Uiso d R 1 H

loop_
_atom_site_aniso_label
_atom_site_aniso_U_11
_atom_site_aniso_U_22
_atom_site_aniso_U_33
_atom_site_aniso_U_12
_atom_site_aniso_U_13
_atom_site_aniso_U_23
N1 0.0445(18) 0.0335(16) 0.0399(17) -0.0042(15) 0.0058(14) 0.0011(14)
N3 0.048(2) 0.0314(16) 0.048(2) -0.0034(15) 0.0111(16) -0.0040(15)
C2 0.039(2) 0.037(2) 0.036(2) 0.0001(17) 0.0064(16) -0.0056(16)
C4 0.033(2) 0.050(3) 0.066(3) -0.0093(19) 0.0092(19) -0.004(2)
C5 0.033(2) 0.050(3) 0.066(3) -0.0012(19) 0.0046(19) -0.004(2)
C6 0.050(2) 0.043(2) 0.046(2) -0.004(2) 0.0054(19) 0.0109(19)
C7 0.098(5) 0.035(2) 0.076(4) -0.010(3) 0.018(3) 0.000(2)
C8 0.066(3) 0.036(2) 0.067(3) 0.004(2) 0.014(3) 0.010(2)
C9 0.035(2) 0.055(3) 0.061(3) 0.001(2) 0.0123(19) -0.005(2)
Br1 0.0657(4) 0.0578(3) 0.0544(3) 0.0051(2) 0.0130(2) -0.0019(2)
O1 0.075(2) 0.0496(19) 0.080(3) -0.0085(18) 0.036(2) 0.0044(18)

loop_
_atom_type_symbol
_atom_type_description
_atom_type_scat_dispersion_real
_atom_type_scat_dispersion_imag
_atom_type_scat_source
C C 0.0033 0.0016 'International Tables Vol C Tables 4.2.6.8 and 6.1.1.4'
H H 0.0000 0.0000 'International Tables Vol C Tables 4.2.6.8 and 6.1.1.4'
Br Br -0.2901 2.4595 'International Tables Vol C Tables 4.2.6.8 and 6.1.1.4'
N N 0.0061 0.0033 'International Tables Vol C Tables 4.2.6.8 and 6.1.1.4'
O O 0.0106 0.0060 'International Tables Vol C Tables 4.2.6.8 and 6.1.1.4'

loop_
_geom_angle_atom_site_label_1
_geom_angle_atom_site_label_2
_geom_angle_atom_site_label_3
_geom_angle
C2 N1 C5 108.6(4)
C2 N1 C6 128.2(4)
C5 N1 C6 123.0(4)
C2 N3 C4 108.9(4)
C2 N3 C8 126.7(4)
C4 N3 C8 124.2(4)
N1 C2 N3 108.2(4)
N1 C2 C9 126.3(4)
N3 C2 C9 125.4(4)
C5 C4 N3 107.5(4)
C5 C4 H4 126.3
N3 C4 H4 126.3
C4 C5 N1 106.8(4)
C4 C5 H5 126.6
N1 C5 H5 126.6
N1 C6 C7 112.2(4)
N1 C6 H6A 109.2
C7 C6 H6A 109.2
N1 C6 H6B 109.2
C7 C6 H6B 109.2
H6A C6 H6B 107.9
C6 C7 H7A 109.5
C6 C7 H7B 109.5
H7A C7 H7B 109.5
C6 C7 H7C 109.5
H7A C7 H7C 109.5
H7B C7 H7C 109.5
N3 C8 H8A 109.5
N3 C8 H8B 109.5
H8A C8 H8B 109.5
N3 C8 H8C 109.5
H8A C8 H8C 109.5
H8B C8 H8C 109.5
C2 C9 H9A 109.5
C2 C9 H9B 109.5
H9A C9 H9B 109.5
C2 C9 H9C 109.5
H9A C9 H9C 109.5
H9B C9 H9C 109.5
H1 O1 H2 110.3

loop_
_geom_bond_atom_site_label_1
_geom_bond_atom_site_label_2
_geom_bond_distance
N1 C2 1.319(5)
N1 C5 1.406(6)
N1 C6 1.468(5)
N3 C2 1.329(6)
N3 C4 1.387(6)
N3 C8 1.470(6)
C2 C9 1.484(6)
C4 C5 1.324(7)
C4 H4 0.9500
C5 H5 0.9500
C6 C7 1.498(7)
C6 H6A 0.9900
C6 H6B 0.9900
C7 H7A 0.9800
C7 H7B 0.9800
C7 H7C 0.9800
C8 H8A 0.9800
C8 H8B 0.9800
C8 H8C 0.9800
C9 H9A 0.9800
C9 H9B 0.9800
C9 H9C 0.9800
O1 H1 0.8201
O1 H2 0.8200

loop_
_geom_hbond_atom_site_label_D
_geom_hbond_atom_site_label_H
_geom_hbond_atom_site_label_A
_geom_hbond_site_symmetry_A
_geom_hbond_distance_DH
_geom_hbond_distance_HA
_geom_hbond_distance_DA
_geom_hbond_angle_DHA
C5 H5 O1 1_455 0.95 2.39 3.321(6) 168
O1 H1 Br1 2 0.82 2.52 3.337(4) 174
O1 H2 Br1 4_675 0.82 2.52 3.309(4) 163

loop_
_cod_related_entry_id
_cod_related_entry_database
_cod_related_entry_code
1 ChemSpider 21129404
